data_7708109
loop_
_publ_author_name
'Matos, Cati\'ucia R M O'
'Sanii, Rana'
'Wang, Shi-Qiang'
'Ronconi, C\'elia M'
'Zaworotko, Michael J.'

_publ_section_title
;
 Reversible single-crystal to single-crystal phase transformation between
 a new Werner clathrate and its apohost.
;
_journal_issue 37
_journal_name_full 'Dalton transactions (Cambridge, England : 2003)'
_journal_page_first 12923
_journal_page_last 12930
_journal_paper_doi 10.1039/d1dt01839f
_journal_volume 50
_journal_year 2021
_chemical_formula_moiety 'C70 H40 N10 Ni O8 S2, 2(C8 H10)'
_chemical_formula_sum 'C86 H60 N10 Ni O8 S2'
_chemical_formula_weight 1484.27
_space_group_crystal_system triclinic
_space_group_IT_number 2
_space_group_name_Hall '-P 1'
_space_group_name_H-M_alt 'P -1'
_atom_sites_solution_hydrogens geom
_atom_sites_solution_primary iterative
_audit_creation_date 2020-04-07
_audit_creation_method
;
Olex2 1.2
(compiled 2018.05.29 svn.r3508 for OlexSys, GUI svn.r5506)
;
_audit_update_record
;
2020-04-08 deposited with the CCDC.	2021-07-26 downloaded from the CCDC.
;
_cell_angle_alpha 111.8710(10)
_cell_angle_beta 97.2150(10)
_cell_angle_gamma 93.7460(10)
_cell_formula_units_Z 1
_cell_length_a 8.8308(3)
_cell_length_b 13.9574(5)
_cell_length_c 15.7081(5)
_cell_measurement_reflns_used 9868
_cell_measurement_temperature 150(2)
_cell_measurement_theta_max 72.17
_cell_measurement_theta_min 3.07
_cell_volume 1769.26(10)
_computing_cell_refinement 'SAINT V8.38A (?, 2016)'
_computing_data_reduction 'SAINT V8.38A (?, 2016)'
_computing_molecular_graphics 'Olex2 (Dolomanov et al., 2009)'
_computing_publication_material 'Olex2 (Dolomanov et al., 2009)'
_computing_structure_refinement 'olex2.refine (Bourhis et al., 2015)'
_computing_structure_solution 'olex2.solve (Bourhis et al., 2015)'
_diffrn_ambient_temperature 149.98
_diffrn_measured_fraction_theta_full 0.992
_diffrn_measured_fraction_theta_max 0.988
_diffrn_measurement_device_type 'Bruker APEX-II CCD'
_diffrn_measurement_method '\f and \w scans'
_diffrn_radiation_type CuK\a
_diffrn_radiation_wavelength 1.54178
_diffrn_reflns_av_R_equivalents 0.0932
_diffrn_reflns_av_unetI/netI 0.0499
_diffrn_reflns_Laue_measured_fraction_full 0.992
_diffrn_reflns_Laue_measured_fraction_max 0.988
_diffrn_reflns_limit_h_max 10
_diffrn_reflns_limit_h_min -10
_diffrn_reflns_limit_k_max 17
_diffrn_reflns_limit_k_min -17
_diffrn_reflns_limit_l_max 19
_diffrn_reflns_limit_l_min -19
_diffrn_reflns_number 31393
_diffrn_reflns_point_group_measured_fraction_full 0.992
_diffrn_reflns_point_group_measured_fraction_max 0.988
_diffrn_reflns_theta_full 67.679
_diffrn_reflns_theta_max 72.175
_diffrn_reflns_theta_min 3.072
_diffrn_standards_number 0
_exptl_absorpt_coefficient_mu 1.505
_exptl_absorpt_correction_T_max 0.914
_exptl_absorpt_correction_T_min 0.881
_exptl_absorpt_correction_type multi-scan
_exptl_crystal_colour green
_exptl_crystal_density_diffrn 1.393
_exptl_crystal_description needle
_exptl_crystal_F_000 770
_exptl_crystal_size_max 0.18
_exptl_crystal_size_mid 0.07
_exptl_crystal_size_min 0.06
_refine_diff_density_max 0.389
_refine_diff_density_min -0.460
_refine_diff_density_rms 0.057
_refine_ls_extinction_method none
_refine_ls_goodness_of_fit_ref 1.029
_refine_ls_hydrogen_treatment constr
_refine_ls_matrix_type full
_refine_ls_number_parameters 486
_refine_ls_number_reflns 6877
_refine_ls_number_restraints 0
_refine_ls_restrained_S_all 1.029
_refine_ls_R_factor_all 0.0421
_refine_ls_R_factor_gt 0.0389
_refine_ls_shift/su_max 0.001
_refine_ls_shift/su_mean 0.000
_refine_ls_structure_factor_coef Fsqd
_refine_ls_weighting_details 'w=1/[\s^2^(Fo^2^)+(0.0509P)^2^+0.8111P] where P=(Fo^2^+2Fc^2^)/3'
_refine_ls_weighting_scheme calc
_refine_ls_wR_factor_gt 0.1008
_refine_ls_wR_factor_ref 0.1052
_reflns_Friedel_coverage 0.000
_reflns_number_gt 6344
_reflns_number_total 6877
_reflns_threshold_expression 'I > 2\s(I)'
_cod_data_source_file d1dt01839f2.cif
_cod_data_source_block SAMM-5-Ni-NCSOX
_cod_depositor_comments 'Adding full bibliography for 7708105--7708117.cif.'
_cod_database_code 7708109
_shelx_shelxl_version_number 2018/3
_shelx_space_group_comment
;
The symmetry employed for this shelxl refinement is uniquely defined
by the following loop, which should always be used as a source of
symmetry information in preference to the above space-group names.
They are only intended as comments.
;
_shelx_estimated_absorpt_t_max 0.915
_shelx_estimated_absorpt_t_min 0.773
_olex2_refinement_description
;
1. Fixed Uiso
 At 1.2 times of:
  All C(H) groups
 At 1.5 times of:
  All C(H,H,H) groups
2.a Aromatic/amide H refined with riding coordinates:
 C00C(H00C), C00G(H00G), C00L(H00L), C00T(H00T), C00V(H00V), C00W(H00W),
 C00X(H00X), C00Y(H00Y), C00Z(H00Z), C010(H010), C011(H011), C012(H012),
 C013(H013), C014(H014), C015(H015), C016(H016), C017(H017), C018(H018),
 C019(H019), C01B(H01B), C01D(H01D), C01E(H01E), C01F(H01F), C01G(H01G)
2.b Idealised Me refined as rotating group:
 C01H(H01a,H01c,H01h), C01I(H01i,H01j,H01k)
;
_olex2_submission_special_instructions 'No special instructions were received'

loop_
_space_group_symop_operation_xyz
'x, y, z'
'-x, -y, -z'

loop_
_atom_site_label
_atom_site_type_symbol
_atom_site_fract_x
_atom_site_fract_y
_atom_site_fract_z
_atom_site_U_iso_or_equiv
_atom_site_adp_type
_atom_site_occupancy
_atom_site_site_symmetry_order
_atom_site_calc_flag
_atom_site_refinement_flags_posn
_atom_site_refinement_flags_adp
_atom_site_refinement_flags_occupancy
_atom_site_disorder_assembly
_atom_site_disorder_group
Ni01 Ni 0.000000 0.500000 0.500000 0.01484(10) Uani 1 2 d S T P . .
S002 S -0.00533(5) 0.66361(4) 0.28502(3) 0.03969(13) Uani 1 1 d . . . . .
O003 O -0.16484(12) 0.71963(9) 0.82904(7) 0.0289(2) Uani 1 1 d . . . . .
O004 O 0.35486(13) 0.73443(8) 0.83538(7) 0.0282(2) Uani 1 1 d . . . . .
O005 O 0.19250(14) 0.96165(9) 0.81612(8) 0.0333(3) Uani 1 1 d . . . . .
O006 O 0.62526(14) 0.46539(9) 0.70890(7) 0.0320(3) Uani 1 1 d . . . . .
N007 N -0.04984(12) 0.65441(9) 0.57744(8) 0.0182(2) Uani 1 1 d . . . . .
N008 N 0.02531(13) 0.54186(9) 0.39062(8) 0.0188(2) Uani 1 1 d . . . . .
N009 N 0.49656(12) 0.60266(9) 0.77436(8) 0.0180(2) Uani 1 1 d . . . . .
N00A N 0.01949(13) 0.83677(9) 0.82190(8) 0.0178(2) Uani 1 1 d . . . . .
N00B N 0.24058(12) 0.55287(9) 0.55522(8) 0.0173(2) Uani 1 1 d . . . . .
C00C C -0.00713(15) 0.69728(11) 0.67006(9) 0.0185(3) Uani 1 1 d . . . . .
H00C H 0.038686 0.656528 0.700622 0.022 Uiso 1 1 calc R . . . .
C00D C 0.59609(14) 0.60390(10) 0.95153(9) 0.0185(3) Uani 1 1 d . . . . .
C00E C 0.50181(15) 0.67870(11) 0.94215(10) 0.0193(3) Uani 1 1 d . . . . .
C00F C 0.19138(16) 0.92184(11) 1.10791(10) 0.0215(3) Uani 1 1 d . . . . .
C00G C 0.29896(15) 0.55733(10) 0.63996(9) 0.0181(3) Uani 1 1 d . . . . .
H00G H 0.235638 0.529095 0.671627 0.022 Uiso 1 1 calc R . . . .
C00H C 0.13011(15) 0.89623(10) 1.01285(9) 0.0178(3) Uani 1 1 d . . . . .
C00I C 0.64185(15) 0.52852(11) 0.87309(10) 0.0198(3) Uani 1 1 d . . . . .
C00J C 0.19394(15) 0.95055(10) 0.96337(10) 0.0195(3) Uani 1 1 d . . . . .
C00K C -0.05501(15) 0.78535(11) 0.86963(9) 0.0194(3) Uani 1 1 d . . . . .
C00L C -0.09130(17) 0.85986(11) 0.67968(10) 0.0236(3) Uani 1 1 d . . . . .
H00L H -0.104116 0.930076 0.714418 0.028 Uiso 1 1 calc R . . . .
C00M C 0.13946(16) 0.92004(11) 0.86296(10) 0.0206(3) Uani 1 1 d . . . . .
C00N C 0.44375(15) 0.67651(10) 0.84912(10) 0.0194(3) Uani 1 1 d . . . . .
C00O C 0.00818(15) 0.81498(11) 0.96876(9) 0.0192(3) Uani 1 1 d . . . . .
C00P C -0.02733(15) 0.79872(11) 0.72278(9) 0.0188(3) Uani 1 1 d . . . . .
C00Q C 0.44677(15) 0.60110(10) 0.68302(9) 0.0184(3) Uani 1 1 d . . . . .
C00R C 0.01625(15) 0.59178(11) 0.34569(9) 0.0199(3) Uani 1 1 d . . . . .
C00S C 0.64859(16) 0.60605(12) 1.04151(10) 0.0226(3) Uani 1 1 d . . . . .
C00T C -0.13640(18) 0.81547(12) 0.58383(10) 0.0258(3) Uani 1 1 d . . . . .
H00T H -0.181622 0.854869 0.551656 0.031 Uiso 1 1 calc R . . . .
C00U C 0.59171(15) 0.52721(11) 0.77959(10) 0.0204(3) Uani 1 1 d . . . . .
C00V C 0.33411(15) 0.59065(11) 0.51091(10) 0.0205(3) Uani 1 1 d . . . . .
H00V H 0.295842 0.586894 0.450322 0.025 Uiso 1 1 calc R . . . .
C00W C 0.54282(16) 0.64141(12) 0.63846(10) 0.0235(3) Uani 1 1 d . . . . .
H00W H 0.644782 0.672321 0.667174 0.028 Uiso 1 1 calc R . . . .
C00X C 0.73508(17) 0.45726(12) 0.88348(11) 0.0265(3) Uani 1 1 d . . . . .
H00X H 0.765255 0.406883 0.830482 0.032 Uiso 1 1 calc R . . . .
C00Y C 0.48436(16) 0.63493(12) 0.55011(11) 0.0248(3) Uani 1 1 d . . . . .
H00Y H 0.546937 0.660716 0.516498 0.030 Uiso 1 1 calc R . . . .
C00Z C -0.11462(16) 0.71327(11) 0.53590(10) 0.0212(3) Uani 1 1 d . . . . .
H00Z H -0.147078 0.683397 0.470511 0.025 Uiso 1 1 calc R . . . .
C010 C -0.05160(18) 0.76171(13) 1.01733(11) 0.0277(3) Uani 1 1 d . . . . .
H010 H -0.134234 0.707546 0.987255 0.033 Uiso 1 1 calc R . . . .
C011 C 0.31292(17) 1.02999(11) 1.00750(11) 0.0262(3) Uani 1 1 d . . . . .
H011 H 0.353495 1.067622 0.974306 0.031 Uiso 1 1 calc R . . . .
C012 C 0.31603(17) 1.00224(12) 1.15010(10) 0.0267(3) Uani 1 1 d . . . . .
H012 H 0.359783 1.019468 1.213153 0.032 Uiso 1 1 calc R . . . .
C013 C 0.00869(19) 0.78681(13) 1.11130(11) 0.0311(3) Uani 1 1 d . . . . .
H013 H -0.033756 0.749785 1.144436 0.037 Uiso 1 1 calc R . . . .
C014 C 0.74376(17) 0.53115(13) 1.04968(11) 0.0272(3) Uani 1 1 d . . . . .
H014 H 0.778775 0.531081 1.109370 0.033 Uiso 1 1 calc R . . . .
C015 C 0.46411(17) 0.75413(12) 1.01984(11) 0.0259(3) Uani 1 1 d . . . . .
H015 H 0.401096 0.804259 1.013000 0.031 Uiso 1 1 calc R . . . .
C016 C 0.12818(18) 0.86430(12) 1.15518(10) 0.0272(3) Uani 1 1 d . . . . .
H016 H 0.169263 0.879659 1.218331 0.033 Uiso 1 1 calc R . . . .
C017 C 0.37432(18) 1.05544(12) 1.10132(11) 0.0304(3) Uani 1 1 d . . . . .
H017 H 0.456711 1.109856 1.131071 0.036 Uiso 1 1 calc R . . . .
C018 C 0.78593(18) 0.45894(13) 0.97284(12) 0.0300(3) Uani 1 1 d . . . . .
H018 H 0.850130 0.409391 0.979678 0.036 Uiso 1 1 calc R . . . .
C019 C 0.60736(18) 0.68460(13) 1.11955(10) 0.0285(3) Uani 1 1 d . . . . .
H019 H 0.641997 0.686882 1.180111 0.034 Uiso 1 1 calc R . . . .
C01A C 0.3175(2) 0.08132(14) 0.62785(11) 0.0340(4) Uani 1 1 d . . . . .
C01B C 0.51812(19) 0.75751(13) 1.10910(11) 0.0308(3) Uani 1 1 d . . . . .
H01B H 0.492747 0.810406 1.162296 0.037 Uiso 1 1 calc R . . . .
C01C C 0.4177(2) 0.00585(14) 0.62023(11) 0.0375(4) Uani 1 1 d . . . . .
C01D C 0.3760(3) 0.17865(15) 0.63355(12) 0.0419(4) Uani 1 1 d . . . . .
H01D H 0.308376 0.229932 0.638147 0.050 Uiso 1 1 calc R . . . .
C01E C 0.5712(3) 0.03135(19) 0.61789(13) 0.0506(5) Uani 1 1 d . . . . .
H01E H 0.639563 -0.019803 0.611571 0.061 Uiso 1 1 calc R . . . .
C01F C 0.5301(3) 0.20310(17) 0.63271(13) 0.0535(6) Uani 1 1 d . . . . .
H01F H 0.567932 0.270632 0.637801 0.064 Uiso 1 1 calc R . . . .
C01G C 0.6274(3) 0.1288(2) 0.62447(14) 0.0573(6) Uani 1 1 d . . . . .
H01G H 0.733304 0.144347 0.623285 0.069 Uiso 1 1 calc R . . . .
C01H C 0.3601(4) -0.10001(17) 0.61453(16) 0.0639(7) Uani 1 1 d . . . . .
H01A H 0.318254 -0.093671 0.671036 0.096 Uiso 1 1 calc GR . . . .
H01C H 0.445070 -0.142641 0.608548 0.096 Uiso 1 1 calc GR . . . .
H01H H 0.279220 -0.133014 0.560257 0.096 Uiso 1 1 calc GR . . . .
C01I C 0.1502(3) 0.0587(2) 0.63095(17) 0.0564(6) Uani 1 1 d . . . . .
H01I H 0.104546 -0.002938 0.576071 0.085 Uiso 1 1 calc GR . . . .
H01J H 0.097158 0.118402 0.631550 0.085 Uiso 1 1 calc GR . . . .
H01K H 0.139633 0.045814 0.687271 0.085 Uiso 1 1 calc GR . . . .

loop_
_atom_site_aniso_label
_atom_site_aniso_U_11
_atom_site_aniso_U_22
_atom_site_aniso_U_33
_atom_site_aniso_U_23
_atom_site_aniso_U_13
_atom_site_aniso_U_12
Ni01 0.01122(16) 0.01948(17) 0.01315(16) 0.00704(12) -0.00057(12) -0.00262(12)
S002 0.0445(3) 0.0529(3) 0.0416(2) 0.0364(2) 0.0146(2) 0.0176(2)
O003 0.0223(5) 0.0364(6) 0.0230(5) 0.0114(4) -0.0050(4) -0.0154(4)
O004 0.0276(5) 0.0297(5) 0.0260(5) 0.0096(4) 0.0007(4) 0.0088(4)
O005 0.0359(6) 0.0355(6) 0.0285(6) 0.0161(5) 0.0024(5) -0.0138(5)
O006 0.0390(6) 0.0346(6) 0.0220(5) 0.0082(5) 0.0069(5) 0.0148(5)
N007 0.0132(5) 0.0225(5) 0.0178(5) 0.0074(4) 0.0012(4) -0.0011(4)
N008 0.0140(5) 0.0245(6) 0.0173(5) 0.0092(5) -0.0001(4) -0.0032(4)
N009 0.0120(5) 0.0223(5) 0.0175(5) 0.0071(4) -0.0015(4) -0.0017(4)
N00A 0.0161(5) 0.0193(5) 0.0158(5) 0.0055(4) 0.0008(4) -0.0026(4)
N00B 0.0124(5) 0.0209(5) 0.0168(5) 0.0067(4) 0.0004(4) -0.0017(4)
C00C 0.0151(6) 0.0226(6) 0.0180(6) 0.0091(5) 0.0009(5) -0.0004(5)
C00D 0.0113(6) 0.0219(6) 0.0213(7) 0.0090(5) 0.0005(5) -0.0053(5)
C00E 0.0135(6) 0.0212(6) 0.0208(7) 0.0069(5) 0.0015(5) -0.0038(5)
C00F 0.0161(6) 0.0242(7) 0.0194(6) 0.0035(5) 0.0015(5) 0.0025(5)
C00G 0.0131(6) 0.0220(6) 0.0179(6) 0.0078(5) -0.0002(5) -0.0028(5)
C00H 0.0129(6) 0.0184(6) 0.0191(6) 0.0037(5) 0.0028(5) 0.0012(5)
C00I 0.0136(6) 0.0229(6) 0.0226(7) 0.0096(5) 0.0010(5) -0.0017(5)
C00J 0.0155(6) 0.0186(6) 0.0208(7) 0.0039(5) 0.0029(5) -0.0002(5)
C00K 0.0153(6) 0.0226(6) 0.0192(6) 0.0079(5) 0.0013(5) -0.0022(5)
C00L 0.0254(7) 0.0239(7) 0.0222(7) 0.0086(6) 0.0058(6) 0.0052(6)
C00M 0.0182(6) 0.0204(6) 0.0220(7) 0.0076(5) 0.0034(5) -0.0028(5)
C00N 0.0127(6) 0.0203(6) 0.0231(7) 0.0072(5) 0.0010(5) -0.0026(5)
C00O 0.0147(6) 0.0227(6) 0.0185(6) 0.0069(5) 0.0015(5) -0.0007(5)
C00P 0.0147(6) 0.0236(7) 0.0171(6) 0.0077(5) 0.0017(5) -0.0024(5)
C00Q 0.0142(6) 0.0208(6) 0.0184(6) 0.0067(5) 0.0001(5) -0.0004(5)
C00R 0.0132(6) 0.0279(7) 0.0173(6) 0.0078(5) 0.0025(5) 0.0000(5)
C00S 0.0157(6) 0.0294(7) 0.0229(7) 0.0121(6) 0.0011(5) -0.0053(5)
C00T 0.0271(7) 0.0324(8) 0.0232(7) 0.0152(6) 0.0055(6) 0.0100(6)
C00U 0.0139(6) 0.0232(7) 0.0229(7) 0.0085(5) 0.0012(5) 0.0005(5)
C00V 0.0155(6) 0.0271(7) 0.0196(6) 0.0104(5) 0.0020(5) -0.0004(5)
C00W 0.0124(6) 0.0296(7) 0.0278(7) 0.0126(6) -0.0008(5) -0.0049(5)
C00X 0.0223(7) 0.0296(7) 0.0288(8) 0.0120(6) 0.0046(6) 0.0059(6)
C00Y 0.0160(7) 0.0344(8) 0.0272(7) 0.0165(6) 0.0033(6) -0.0030(6)
C00Z 0.0170(6) 0.0292(7) 0.0177(6) 0.0099(5) 0.0013(5) 0.0025(5)
C010 0.0237(7) 0.0339(8) 0.0243(7) 0.0132(6) -0.0005(6) -0.0094(6)
C011 0.0218(7) 0.0223(7) 0.0293(8) 0.0056(6) 0.0033(6) -0.0063(6)
C012 0.0208(7) 0.0283(7) 0.0206(7) -0.0003(6) -0.0015(6) -0.0006(6)
C013 0.0314(8) 0.0394(9) 0.0246(8) 0.0170(7) 0.0022(6) -0.0053(7)
C014 0.0217(7) 0.0368(8) 0.0266(7) 0.0188(6) -0.0019(6) -0.0022(6)
C015 0.0243(7) 0.0265(7) 0.0251(7) 0.0078(6) 0.0048(6) 0.0024(6)
C016 0.0267(7) 0.0351(8) 0.0175(7) 0.0087(6) 0.0006(6) 0.0025(6)
C017 0.0232(7) 0.0263(7) 0.0285(8) -0.0009(6) -0.0011(6) -0.0081(6)
C018 0.0243(7) 0.0356(8) 0.0355(8) 0.0203(7) 0.0021(6) 0.0068(6)
C019 0.0267(7) 0.0378(8) 0.0203(7) 0.0120(6) 0.0027(6) -0.0033(6)
C01A 0.0452(10) 0.0371(9) 0.0203(7) 0.0117(6) 0.0047(7) 0.0067(7)
C01B 0.0333(8) 0.0344(8) 0.0206(7) 0.0053(6) 0.0075(6) 0.0021(7)
C01C 0.0561(11) 0.0375(9) 0.0202(7) 0.0109(7) 0.0081(7) 0.0127(8)
C01D 0.0666(13) 0.0355(9) 0.0224(8) 0.0106(7) 0.0038(8) 0.0085(9)
C01E 0.0541(12) 0.0758(15) 0.0287(9) 0.0233(9) 0.0103(8) 0.0279(11)
C01F 0.0773(15) 0.0486(11) 0.0259(9) 0.0129(8) -0.0045(9) -0.0197(11)
C01G 0.0441(11) 0.0945(18) 0.0305(10) 0.0265(11) -0.0024(8) -0.0102(12)
C01H 0.116(2) 0.0394(11) 0.0467(12) 0.0217(9) 0.0292(13) 0.0203(13)
C01I 0.0487(12) 0.0733(15) 0.0551(13) 0.0325(12) 0.0117(10) 0.0078(11)

loop_
_atom_type_symbol
_atom_type_description
_atom_type_scat_dispersion_real
_atom_type_scat_dispersion_imag
_atom_type_scat_source
C C 0.0181 0.0091 'International Tables Vol C Tables 4.2.6.8 and 6.1.1.4'
H H 0.0000 0.0000 'International Tables Vol C Tables 4.2.6.8 and 6.1.1.4'
N N 0.0311 0.0180 'International Tables Vol C Tables 4.2.6.8 and 6.1.1.4'
Ni Ni -3.0029 0.5091 'International Tables Vol C Tables 4.2.6.8 and 6.1.1.4'
O O 0.0492 0.0322 'International Tables Vol C Tables 4.2.6.8 and 6.1.1.4'
S S 0.3331 0.5567 'International Tables Vol C Tables 4.2.6.8 and 6.1.1.4'

loop_
_geom_angle_atom_site_label_1
_geom_angle_atom_site_label_2
_geom_angle_atom_site_label_3
_geom_angle
_geom_angle_site_symmetry_1
_geom_angle_site_symmetry_3
_geom_angle_publ_flag
N007 Ni01 N007 180.0 . 2_566 ?
N007 Ni01 N00B 88.46(4) 2_566 2_566 ?
N007 Ni01 N00B 88.46(4) . . ?
N007 Ni01 N00B 91.54(4) 2_566 . ?
N007 Ni01 N00B 91.55(4) . 2_566 ?
N008 Ni01 N007 90.54(4) . 2_566 ?
N008 Ni01 N007 89.46(4) . . ?
N008 Ni01 N007 90.54(4) 2_566 . ?
N008 Ni01 N007 89.46(4) 2_566 2_566 ?
N008 Ni01 N008 180.0 . 2_566 ?
N008 Ni01 N00B 89.46(4) 2_566 2_566 ?
N008 Ni01 N00B 90.54(4) 2_566 . ?
N008 Ni01 N00B 89.46(4) . . ?
N008 Ni01 N00B 90.54(4) . 2_566 ?
N00B Ni01 N00B 180.0 2_566 . ?
C00C N007 Ni01 119.96(9) . . ?
C00Z N007 Ni01 122.22(9) . . ?
C00Z N007 C00C 117.69(12) . . ?
C00R N008 Ni01 157.82(11) . . ?
C00N N009 C00Q 117.58(11) . . ?
C00N N009 C00U 126.04(12) . . ?
C00U N009 C00Q 116.36(11) . . ?
C00K N00A C00M 125.27(11) . . ?
C00K N00A C00P 116.89(11) . . ?
C00M N00A C00P 117.80(11) . . ?
C00G N00B Ni01 120.34(9) . . ?
C00G N00B C00V 117.29(11) . . ?
C00V N00B Ni01 122.13(9) . . ?
N007 C00C H00C 118.8 . . ?
N007 C00C C00P 122.48(13) . . ?
C00P C00C H00C 118.8 . . ?
C00E C00D C00I 121.22(13) . . ?
C00E C00D C00S 119.34(13) . . ?
C00I C00D C00S 119.42(13) . . ?
C00D C00E C00N 120.13(12) . . ?
C015 C00E C00D 120.22(13) . . ?
C015 C00E C00N 119.65(13) . . ?
C012 C00F C00H 118.30(13) . . ?
C016 C00F C00H 118.62(13) . . ?
C016 C00F C012 123.06(14) . . ?
N00B C00G H00G 118.6 . . ?
N00B C00G C00Q 122.87(12) . . ?
C00Q C00G H00G 118.6 . . ?
C00J C00H C00F 119.74(12) . . ?
C00J C00H C00O 120.88(13) . . ?
C00O C00H C00F 119.36(13) . . ?
C00D C00I C00U 119.99(12) . . ?
C00X C00I C00D 120.52(13) . . ?
C00X C00I C00U 119.48(13) . . ?
C00H C00J C00M 120.51(12) . . ?
C011 C00J C00H 120.22(13) . . ?
C011 C00J C00M 119.21(13) . . ?
O003 C00K N00A 120.11(12) . . ?
O003 C00K C00O 123.41(13) . . ?
N00A C00K C00O 116.48(12) . . ?
C00P C00L H00L 121.1 . . ?
C00P C00L C00T 117.88(13) . . ?
C00T C00L H00L 121.1 . . ?
O005 C00M N00A 120.14(13) . . ?
O005 C00M C00J 123.66(13) . . ?
N00A C00M C00J 116.19(12) . . ?
O004 C00N N009 120.11(13) . . ?
O004 C00N C00E 123.71(13) . . ?
N009 C00N C00E 116.17(12) . . ?
C00H C00O C00K 120.39(12) . . ?
C010 C00O C00H 120.34(13) . . ?
C010 C00O C00K 119.26(13) . . ?
C00C C00P N00A 118.21(12) . . ?
C00L C00P N00A 122.05(12) . . ?
C00L C00P C00C 119.75(13) . . ?
C00G C00Q N009 118.09(12) . . ?
C00G C00Q C00W 120.14(13) . . ?
C00W C00Q N009 121.77(12) . . ?
N008 C00R S002 176.78(12) . . ?
C014 C00S C00D 118.60(13) . . ?
C019 C00S C00D 118.78(13) . . ?
C019 C00S C014 122.60(14) . . ?
C00L C00T H00T 120.4 . . ?
C00Z C00T C00L 119.17(13) . . ?
C00Z C00T H00T 120.4 . . ?
O006 C00U N009 119.45(13) . . ?
O006 C00U C00I 124.25(13) . . ?
N009 C00U C00I 116.29(12) . . ?
N00B C00V H00V 118.7 . . ?
N00B C00V C00Y 122.64(13) . . ?
C00Y C00V H00V 118.7 . . ?
C00Q C00W H00W 121.4 . . ?
C00Q C00W C00Y 117.26(13) . . ?
C00Y C00W H00W 121.4 . . ?
C00I C00X H00X 120.0 . . ?
C00I C00X C018 119.96(14) . . ?
C018 C00X H00X 120.0 . . ?
C00V C00Y H00Y 120.1 . . ?
C00W C00Y C00V 119.78(13) . . ?
C00W C00Y H00Y 120.1 . . ?
N007 C00Z C00T 123.01(13) . . ?
N007 C00Z H00Z 118.5 . . ?
C00T C00Z H00Z 118.5 . . ?
C00O C010 H010 119.8 . . ?
C00O C010 C013 120.45(14) . . ?
C013 C010 H010 119.8 . . ?
C00J C011 H011 119.8 . . ?
C00J C011 C017 120.30(14) . . ?
C017 C011 H011 119.8 . . ?
C00F C012 H012 119.5 . . ?
C017 C012 C00F 121.02(14) . . ?
C017 C012 H012 119.5 . . ?
C010 C013 H013 119.9 . . ?
C016 C013 C010 120.28(14) . . ?
C016 C013 H013 119.9 . . ?
C00S C014 H014 119.6 . . ?
C018 C014 C00S 120.86(14) . . ?
C018 C014 H014 119.6 . . ?
C00E C015 H015 119.7 . . ?
C00E C015 C01B 120.54(14) . . ?
C01B C015 H015 119.7 . . ?
C00F C016 H016 119.5 . . ?
C013 C016 C00F 120.94(14) . . ?
C013 C016 H016 119.5 . . ?
C011 C017 H017 119.8 . . ?
C012 C017 C011 120.38(14) . . ?
C012 C017 H017 119.8 . . ?
C00X C018 H018 119.7 . . ?
C014 C018 C00X 120.63(14) . . ?
C014 C018 H018 119.7 . . ?
C00S C019 H019 119.5 . . ?
C01B C019 C00S 120.98(14) . . ?
C01B C019 H019 119.5 . . ?
C01C C01A C01I 121.11(18) . . ?
C01D C01A C01C 118.73(18) . . ?
C01D C01A C01I 120.15(18) . . ?
C015 C01B H01B 119.9 . . ?
C019 C01B C015 120.13(14) . . ?
C019 C01B H01B 119.9 . . ?
C01A C01C C01H 120.6(2) . . ?
C01E C01C C01A 118.51(18) . . ?
C01E C01C C01H 120.9(2) . . ?
C01A C01D H01D 119.1 . . ?
C01F C01D C01A 121.85(19) . . ?
C01F C01D H01D 119.1 . . ?
C01C C01E H01E 119.1 . . ?
C01G C01E C01C 121.9(2) . . ?
C01G C01E H01E 119.1 . . ?
C01D C01F H01F 120.4 . . ?
C01G C01F C01D 119.2(2) . . ?
C01G C01F H01F 120.4 . . ?
C01E C01G H01G 120.1 . . ?
C01F C01G C01E 119.8(2) . . ?
C01F C01G H01G 120.1 . . ?
C01C C01H H01A 109.5 . . ?
C01C C01H H01C 109.5 . . ?
C01C C01H H01H 109.5 . . ?
H01A C01H H01C 109.5 . . ?
H01A C01H H01H 109.5 . . ?
H01C C01H H01H 109.5 . . ?
C01A C01I H01I 109.5 . . ?
C01A C01I H01J 109.5 . . ?
C01A C01I H01K 109.5 . . ?
H01I C01I H01J 109.5 . . ?
H01I C01I H01K 109.5 . . ?
H01J C01I H01K 109.5 . . ?

loop_
_geom_bond_atom_site_label_1
_geom_bond_atom_site_label_2
_geom_bond_distance
_geom_bond_site_symmetry_2
_geom_bond_publ_flag
Ni01 N007 2.1502(11) 2_566 ?
Ni01 N007 2.1502(11) . ?
Ni01 N008 2.0423(11) 2_566 ?
Ni01 N008 2.0422(11) . ?
Ni01 N00B 2.1600(11) . ?
Ni01 N00B 2.1600(11) 2_566 ?
S002 C00R 1.6251(14) . ?
O003 C00K 1.2171(17) . ?
O004 C00N 1.2193(18) . ?
O005 C00M 1.2114(18) . ?
O006 C00U 1.2113(18) . ?
N007 C00C 1.3420(17) . ?
N007 C00Z 1.3398(18) . ?
N008 C00R 1.1617(19) . ?
N009 C00N 1.3992(17) . ?
N009 C00Q 1.4385(17) . ?
N009 C00U 1.4087(18) . ?
N00A C00K 1.4047(17) . ?
N00A C00M 1.4136(17) . ?
N00A C00P 1.4390(17) . ?
N00B C00G 1.3429(17) . ?
N00B C00V 1.3437(18) . ?
C00C H00C 0.9500 . ?
C00C C00P 1.3851(19) . ?
C00D C00E 1.415(2) . ?
C00D C00I 1.4153(19) . ?
C00D C00S 1.4198(19) . ?
C00E C00N 1.4752(19) . ?
C00E C015 1.378(2) . ?
C00F C00H 1.4228(19) . ?
C00F C012 1.418(2) . ?
C00F C016 1.413(2) . ?
C00G H00G 0.9500 . ?
C00G C00Q 1.3787(18) . ?
C00H C00J 1.411(2) . ?
C00H C00O 1.4117(19) . ?
C00I C00U 1.4729(19) . ?
C00I C00X 1.374(2) . ?
C00J C00M 1.4775(19) . ?
C00J C011 1.381(2) . ?
C00K C00O 1.4761(18) . ?
C00L H00L 0.9500 . ?
C00L C00P 1.379(2) . ?
C00L C00T 1.390(2) . ?
C00O C010 1.373(2) . ?
C00Q C00W 1.381(2) . ?
C00S C014 1.415(2) . ?
C00S C019 1.414(2) . ?
C00T H00T 0.9500 . ?
C00T C00Z 1.382(2) . ?
C00V H00V 0.9500 . ?
C00V C00Y 1.388(2) . ?
C00W H00W 0.9500 . ?
C00W C00Y 1.386(2) . ?
C00X H00X 0.9500 . ?
C00X C018 1.410(2) . ?
C00Y H00Y 0.9500 . ?
C00Z H00Z 0.9500 . ?
C010 H010 0.9500 . ?
C010 C013 1.406(2) . ?
C011 H011 0.9500 . ?
C011 C017 1.406(2) . ?
C012 H012 0.9500 . ?
C012 C017 1.370(2) . ?
C013 H013 0.9500 . ?
C013 C016 1.368(2) . ?
C014 H014 0.9500 . ?
C014 C018 1.366(2) . ?
C015 H015 0.9500 . ?
C015 C01B 1.406(2) . ?
C016 H016 0.9500 . ?
C017 H017 0.9500 . ?
C018 H018 0.9500 . ?
C019 H019 0.9500 . ?
C019 C01B 1.371(2) . ?
C01A C01C 1.400(2) . ?
C01A C01D 1.388(3) . ?
C01A C01I 1.502(3) . ?
C01B H01B 0.9500 . ?
C01C C01E 1.387(3) . ?
C01C C01H 1.497(3) . ?
C01D H01D 0.9500 . ?
C01D C01F 1.384(3) . ?
C01E H01E 0.9500 . ?
C01E C01G 1.379(4) . ?
C01F H01F 0.9500 . ?
C01F C01G 1.369(4) . ?
C01G H01G 0.9500 . ?
C01H H01A 0.9800 . ?
C01H H01C 0.9800 . ?
C01H H01H 0.9800 . ?
C01I H01I 0.9800 . ?
C01I H01J 0.9800 . ?
C01I H01K 0.9800 . ?
